data_2013099
loop_
_publ_author_name
'Kawai, Masashi'
'Yuge, Hidetaka'
'Miyamoto, Takeshi Ken'

_publ_section_title
;
 A ruthenium(II)--porphyrin--carbene complex with a weakly bonded
 methanol ligand
;
_journal_issue 12
_journal_name_full 'Acta Crystallographica Section C'
_journal_page_first m581
_journal_page_last m582
_journal_paper_doi 10.1107/S0108270102019492
_journal_volume 58
_journal_year 2002
_chemical_formula_iupac '[Ru (C48 H36 N4) (C13 H10) (C H4 O)] , C H4 O'
_chemical_formula_moiety 'C62 H50 N4 O Ru , C H4 O'
_chemical_formula_sum 'C63 H54 N4 O2 Ru'
_chemical_formula_weight 1000.17
_chemical_name_systematic
;
(diphenylcarbenyl-\kC)(methanol-\kO)(5,10,15,20-tetra-p-tolylporphyrinato-
\k^4^N)ruthenium(II) methanol solvate
;
_space_group_IT_number 14
_symmetry_cell_setting monoclinic
_symmetry_space_group_name_Hall '-P 2ybc'
_symmetry_space_group_name_H-M 'P 1 21/c 1'
_atom_sites_solution_hydrogens geom
_atom_sites_solution_primary direct
_atom_sites_solution_secondary difmap
_audit_creation_method SHELXL97
_cell_angle_alpha 90
_cell_angle_beta 102.428(6)
_cell_angle_gamma 90
_cell_formula_units_Z 4
_cell_length_a 12.4608(12)
_cell_length_b 17.744(2)
_cell_length_c 23.7491(13)
_cell_measurement_reflns_used 25
_cell_measurement_temperature 296(2)
_cell_measurement_theta_max 14.97
_cell_measurement_theta_min 14.35
_cell_volume 5128.0(8)
_computing_cell_refinement 'MSC/AFC Diffractometer Control Software'
_computing_data_collection
;MSC/AFC Diffractometer Control Software (Molecular Structure Corporation,
 1993)
;
_computing_data_reduction 'CrystalStructure (Molecular Structure Corporation & Rigaku Corporation, 2001)'
_computing_molecular_graphics 'ORTEP-3 for Windows (Farrugia, 1997)'
_computing_publication_material SHELXL97
_computing_structure_refinement 'SHELXL97 (Sheldrick, 1997)'
_computing_structure_solution 'SHELXS97 (Sheldrick, 1990)'
_diffrn_ambient_temperature 296(2)
_diffrn_measured_fraction_theta_full 0.998
_diffrn_measured_fraction_theta_max 0.998
_diffrn_measurement_device_type 'Rigaku AFC-7R'
_diffrn_measurement_method \w/2\q
_diffrn_radiation_monochromator graphite
_diffrn_radiation_source 'rotating Mo anode'
_diffrn_radiation_type MoK\a
_diffrn_radiation_wavelength 0.71069
_diffrn_reflns_av_R_equivalents 0.030
_diffrn_reflns_av_sigmaI/netI 0.070
_diffrn_reflns_limit_h_max 0
_diffrn_reflns_limit_h_min -16
_diffrn_reflns_limit_k_max 23
_diffrn_reflns_limit_k_min 0
_diffrn_reflns_limit_l_max 30
_diffrn_reflns_limit_l_min -30
_diffrn_reflns_number 12304
_diffrn_reflns_theta_full 27.50
_diffrn_reflns_theta_max 27.50
_diffrn_reflns_theta_min 2.67
_diffrn_standards_decay_% 0.90
_diffrn_standards_interval_count 150
_diffrn_standards_number 3
_exptl_absorpt_coefficient_mu 0.354
_exptl_absorpt_correction_type none
_exptl_crystal_colour 'dark red'
_exptl_crystal_density_diffrn 1.295
_exptl_crystal_density_meas ?
_exptl_crystal_density_method 'not measured'
_exptl_crystal_description prism
_exptl_crystal_F_000 2080
_exptl_crystal_size_max 0.28
_exptl_crystal_size_mid 0.14
_exptl_crystal_size_min 0.13
_refine_diff_density_max 0.46
_refine_diff_density_min -0.33
_refine_ls_extinction_method none
_refine_ls_goodness_of_fit_ref 1.017
_refine_ls_hydrogen_treatment constr
_refine_ls_matrix_type full
_refine_ls_number_parameters 635
_refine_ls_number_reflns 11769
_refine_ls_number_restraints 0
_refine_ls_restrained_S_all 1.017
_refine_ls_R_factor_all 0.120
_refine_ls_R_factor_gt 0.044
_refine_ls_shift/su_max 0.001
_refine_ls_shift/su_mean 0.000
_refine_ls_structure_factor_coef Fsqd
_refine_ls_weighting_details 'calc w = 1/[\s^2^(Fo^2^)+(0.0531P)^2^+1.1504P] where P=(Fo^2^+2Fc^2^)/3'
_refine_ls_weighting_scheme calc
_refine_ls_wR_factor_gt 0.106
_refine_ls_wR_factor_ref 0.128
_reflns_number_gt 6589
_reflns_number_total 11769
_reflns_threshold_expression I>2\s(I)
_cod_data_source_file tr1039.cif
_cod_data_source_block I
_cod_depositor_comments
;
The following automatic conversions were performed:

'_exptl_crystal_density_meas' value 'not measured' was changed to '?'
- the value is perceived as not measured.

Automatic conversion script
Id: cif_fix_values 3008 2015-01-20 13:52:24Z robertas 
;
_cod_original_sg_symbol_H-M 'P 21/c'
_cod_database_code 2013099

loop_
_symmetry_equiv_pos_as_xyz
'x, y, z'
'-x, y+1/2, -z+1/2'
'-x, -y, -z'
'x, -y-1/2, z-1/2'

loop_
_atom_site_label
_atom_site_fract_x
_atom_site_fract_y
_atom_site_fract_z
_atom_site_U_iso_or_equiv
_atom_site_adp_type
_atom_site_calc_flag
_atom_site_refinement_flags
_atom_site_occupancy
_atom_site_disorder_assembly
_atom_site_disorder_group
_atom_site_type_symbol
Ru 0.01297(2) 0.281035(16) 0.072200(11) 0.04669(9) Uani d . 1 . . Ru
O1 -0.0653(2) 0.39865(15) 0.03973(12) 0.0771(8) Uani d . 1 . . O
H47 -0.0623 0.4084 0.0064 0.092 Uiso calc R 1 . . H
O2 0.0633(8) 0.5389(3) 0.0639(2) 0.214(3) Uani d . 1 . . O
H51 0.0458 0.4948 0.0669 0.257 Uiso calc R 1 . . H
N1 -0.1422(2) 0.23654(15) 0.04885(11) 0.0506(7) Uani d . 1 . . N
N2 -0.0167(2) 0.30812(15) 0.15093(11) 0.0474(6) Uani d . 1 . . N
N3 0.1571(2) 0.33982(16) 0.09154(11) 0.0511(7) Uani d . 1 . . N
N4 0.0336(2) 0.26619(16) -0.01048(11) 0.0538(7) Uani d . 1 . . N
C1 -0.1840(3) 0.1980(2) -0.00178(15) 0.0573(9) Uani d . 1 . . C
C2 -0.2831(3) 0.1609(2) 0.00344(16) 0.0670(10) Uani d . 1 . . C
H1 -0.3270 0.1308 -0.0244 0.080 Uiso calc R 1 . . H
C3 -0.3018(3) 0.1776(2) 0.05615(16) 0.0668(10) Uani d . 1 . . C
H2 -0.3610 0.1613 0.0710 0.080 Uiso calc R 1 . . H
C4 -0.2141(3) 0.2246(2) 0.08475(14) 0.0544(8) Uani d . 1 . . C
C5 -0.2014(3) 0.2530(2) 0.14107(15) 0.0537(8) Uani d . 1 . . C
C6 -0.1106(3) 0.29254(19) 0.17093(14) 0.0492(8) Uani d . 1 . . C
C7 -0.0986(3) 0.3232(2) 0.22821(14) 0.0564(9) Uani d . 1 . . C
H3 -0.1510 0.3220 0.2508 0.068 Uiso calc R 1 . . H
C8 0.0015(3) 0.3538(2) 0.24289(15) 0.0579(9) Uani d . 1 . . C
H4 0.0313 0.3773 0.2777 0.070 Uiso calc R 1 . . H
C9 0.0553(3) 0.34406(19) 0.19543(14) 0.0498(8) Uani d . 1 . . C
C10 0.1607(3) 0.36861(19) 0.19401(14) 0.0494(8) Uani d . 1 . . C
C11 0.2067(3) 0.36810(19) 0.14507(15) 0.0526(8) Uani d . 1 . . C
C12 0.3122(3) 0.3966(2) 0.14178(17) 0.0640(10) Uani d . 1 . . C
H5 0.3632 0.4181 0.1719 0.077 Uiso calc R 1 . . H
C13 0.3252(3) 0.3870(2) 0.08743(17) 0.0682(11) Uani d . 1 . . C
H6 0.3856 0.4022 0.0730 0.082 Uiso calc R 1 . . H
C14 0.2308(3) 0.3497(2) 0.05606(15) 0.0565(9) Uani d . 1 . . C
C15 0.2143(3) 0.3256(2) -0.00151(15) 0.0585(9) Uani d . 1 . . C
C16 0.1229(3) 0.2875(2) -0.03190(14) 0.0598(9) Uani d . 1 . . C
C17 0.1065(4) 0.2632(2) -0.09118(16) 0.0741(12) Uani d . 1 . . C
H7 0.1549 0.2706 -0.1155 0.089 Uiso calc R 1 . . H
C18 0.0106(4) 0.2284(3) -0.10461(16) 0.0739(12) Uani d . 1 . . C
H8 -0.0207 0.2075 -0.1403 0.089 Uiso calc R 1 . . H
C19 -0.0373(3) 0.2285(2) -0.05408(14) 0.0591(9) Uani d . 1 . . C
C20 -0.1368(3) 0.1957(2) -0.05012(14) 0.0582(9) Uani d . 1 . . C
C21 -0.2917(3) 0.2370(2) 0.17190(15) 0.0552(9) Uani d . 1 . . C
C22 -0.2743(3) 0.1897(2) 0.21935(17) 0.0657(10) Uani d . 1 . . C
H9 -0.2056 0.1678 0.2324 0.079 Uiso calc R 1 . . H
C23 -0.3585(4) 0.1747(2) 0.24758(19) 0.0758(12) Uani d . 1 . . C
H10 -0.3452 0.1429 0.2795 0.091 Uiso calc R 1 . . H
C24 -0.4605(4) 0.2057(3) 0.2296(2) 0.0753(12) Uani d . 1 . . C
C25 -0.4768(3) 0.2525(3) 0.1826(2) 0.0835(14) Uani d . 1 . . C
H11 -0.5456 0.2744 0.1698 0.100 Uiso calc R 1 . . H
C26 -0.3944(3) 0.2682(3) 0.15392(19) 0.0746(12) Uani d . 1 . . C
H12 -0.4083 0.3002 0.1221 0.090 Uiso calc R 1 . . H
C27 -0.5521(4) 0.1916(4) 0.2610(3) 0.125(2) Uani d . 1 . . C
H13 -0.5268 0.1577 0.2926 0.150 Uiso calc R 1 . . H
H14 -0.6139 0.1696 0.2350 0.150 Uiso calc R 1 . . H
H15 -0.5738 0.2384 0.2755 0.150 Uiso calc R 1 . . H
C28 0.2330(3) 0.3934(2) 0.24973(15) 0.0543(8) Uani d . 1 . . C
C29 0.2592(3) 0.3433(2) 0.29476(16) 0.0708(11) Uani d . 1 . . C
H16 0.2282 0.2954 0.2910 0.085 Uiso calc R 1 . . H
C30 0.3314(4) 0.3632(3) 0.34594(18) 0.0804(13) Uani d . 1 . . C
H17 0.3484 0.3280 0.3755 0.096 Uiso calc R 1 . . H
C31 0.3779(3) 0.4329(3) 0.35364(18) 0.0731(12) Uani d . 1 . . C
C32 0.3491(3) 0.4839(3) 0.30915(19) 0.0758(12) Uani d . 1 . . C
H18 0.3785 0.5323 0.3136 0.091 Uiso calc R 1 . . H
C33 0.2775(3) 0.4652(2) 0.25798(17) 0.0636(10) Uani d . 1 . . C
H19 0.2592 0.5010 0.2289 0.076 Uiso calc R 1 . . H
C34 0.4614(4) 0.4535(3) 0.4078(2) 0.1099(19) Uani d . 1 . . C
H20 0.4712 0.4117 0.4341 0.132 Uiso calc R 1 . . H
H21 0.4357 0.4964 0.4257 0.132 Uiso calc R 1 . . H
H22 0.5302 0.4655 0.3980 0.132 Uiso calc R 1 . . H
C35 0.3087(3) 0.3411(2) -0.03061(16) 0.0663(10) Uani d . 1 . . C
C36 0.4033(4) 0.3007(3) -0.0180(2) 0.0884(15) Uani d . 1 . . C
H23 0.4077 0.2594 0.0065 0.106 Uiso calc R 1 . . H
C37 0.4935(4) 0.3194(3) -0.0405(2) 0.0975(16) Uani d . 1 . . C
H24 0.5570 0.2905 -0.0304 0.117 Uiso calc R 1 . . H
C38 0.4923(5) 0.3775(3) -0.0764(2) 0.0950(16) Uani d . 1 . . C
C39 0.3935(6) 0.4143(3) -0.0942(3) 0.128(2) Uani d . 1 . . C
H25 0.3880 0.4520 -0.1218 0.153 Uiso calc R 1 . . H
C40 0.3002(5) 0.3968(3) -0.0719(2) 0.1056(18) Uani d . 1 . . C
H26 0.2342 0.4222 -0.0849 0.127 Uiso calc R 1 . . H
C41 0.5934(5) 0.4007(4) -0.0983(3) 0.140(3) Uani d . 1 . . C
H27 0.5756 0.4427 -0.1240 0.168 Uiso calc R 1 . . H
H28 0.6174 0.3592 -0.1184 0.168 Uiso calc R 1 . . H
H29 0.6511 0.4147 -0.0663 0.168 Uiso calc R 1 . . H
C42 -0.1969(3) 0.1517(2) -0.10123(14) 0.0600(9) Uani d . 1 . . C
C43 -0.1553(4) 0.0852(2) -0.11704(18) 0.0819(14) Uani d . 1 . . C
H30 -0.0884 0.0674 -0.0960 0.098 Uiso calc R 1 . . H
C44 -0.2116(4) 0.0441(3) -0.16408(19) 0.0862(14) Uani d . 1 . . C
H31 -0.1830 -0.0016 -0.1732 0.103 Uiso calc R 1 . . H
C45 -0.3078(4) 0.0696(2) -0.19701(17) 0.0713(11) Uani d . 1 . . C
C46 -0.3488(4) 0.1357(3) -0.18149(17) 0.0825(13) Uani d . 1 . . C
H32 -0.4153 0.1536 -0.2030 0.099 Uiso calc R 1 . . H
C47 -0.2943(4) 0.1769(2) -0.13460(17) 0.0783(13) Uani d . 1 . . C
H33 -0.3239 0.2223 -0.1255 0.094 Uiso calc R 1 . . H
C48 -0.3670(5) 0.0256(3) -0.2489(2) 0.117(2) Uani d . 1 . . C
H34 -0.4331 0.0518 -0.2667 0.140 Uiso calc R 1 . . H
H35 -0.3854 -0.0235 -0.2369 0.140 Uiso calc R 1 . . H
H36 -0.3203 0.0207 -0.2759 0.140 Uiso calc R 1 . . H
C49 0.0744(3) 0.18900(19) 0.09689(13) 0.0475(8) Uani d . 1 . . C
C50 0.0461(3) 0.1456(2) 0.14529(16) 0.0580(9) Uani d . 1 . . C
C51 0.1031(4) 0.1557(2) 0.20130(17) 0.0797(13) Uani d . 1 . . C
H37 0.1589 0.1914 0.2095 0.096 Uiso calc R 1 . . H
C52 0.0774(6) 0.1121(3) 0.2463(2) 0.113(2) Uani d . 1 . . C
H38 0.1154 0.1191 0.2841 0.135 Uiso calc R 1 . . H
C53 -0.0044(7) 0.0595(3) 0.2334(3) 0.119(2) Uani d . 1 . . C
H39 -0.0212 0.0303 0.2629 0.143 Uiso calc R 1 . . H
C54 -0.0610(5) 0.0490(3) 0.1790(3) 0.109(2) Uani d . 1 . . C
H40 -0.1162 0.0128 0.1710 0.131 Uiso calc R 1 . . H
C55 -0.0367(4) 0.0922(2) 0.1351(2) 0.0817(13) Uani d . 1 . . C
H41 -0.0770 0.0852 0.0977 0.098 Uiso calc R 1 . . H
C56 0.1560(3) 0.1491(2) 0.07041(16) 0.0611(10) Uani d . 1 . . C
C57 0.1238(5) 0.0984(3) 0.0264(2) 0.1051(18) Uani d . 1 . . C
H42 0.0494 0.0892 0.0123 0.126 Uiso calc R 1 . . H
C58 0.2007(8) 0.0610(4) 0.0031(3) 0.155(4) Uani d . 1 . . C
H43 0.1778 0.0280 -0.0275 0.186 Uiso calc R 1 . . H
C59 0.3083(8) 0.0719(5) 0.0242(4) 0.160(4) Uani d . 1 . . C
H44 0.3599 0.0451 0.0092 0.192 Uiso calc R 1 . . H
C60 0.3419(5) 0.1222(4) 0.0674(4) 0.149(3) Uani d . 1 . . C
H45 0.4166 0.1302 0.0815 0.179 Uiso calc R 1 . . H
C61 0.2661(4) 0.1615(3) 0.0908(3) 0.0998(16) Uani d . 1 . . C
H46 0.2897 0.1962 0.1202 0.120 Uiso calc R 1 . . H
C62 -0.1688(5) 0.4222(3) 0.0499(3) 0.142(3) Uani d . 1 . . C
H48 -0.1938 0.4657 0.0267 0.170 Uiso calc R 1 . . H
H49 -0.1610 0.4347 0.0899 0.170 Uiso calc R 1 . . H
H50 -0.2212 0.3822 0.0399 0.170 Uiso calc R 1 . . H
C63 0.0931(6) 0.5676(4) 0.1135(3) 0.151(3) Uani d . 1 . . C
H52 0.0328 0.5665 0.1328 0.181 Uiso calc R 1 . . H
H53 0.1156 0.6188 0.1100 0.181 Uiso calc R 1 . . H
H54 0.1535 0.5392 0.1354 0.181 Uiso calc R 1 . . H

loop_
_atom_site_aniso_label
_atom_site_aniso_U_11
_atom_site_aniso_U_22
_atom_site_aniso_U_33
_atom_site_aniso_U_12
_atom_site_aniso_U_13
_atom_site_aniso_U_23
Ru 0.05534(16) 0.04805(15) 0.03828(13) 0.00454(15) 0.01360(10) -0.00024(13)
O1 0.098(2) 0.0691(18) 0.0658(17) 0.0234(16) 0.0221(16) 0.0111(14)
O2 0.394(10) 0.121(4) 0.112(4) -0.048(5) 0.018(5) 0.027(3)
N1 0.0539(17) 0.0579(18) 0.0393(14) 0.0086(13) 0.0087(12) -0.0027(12)
N2 0.0503(17) 0.0505(16) 0.0434(15) 0.0026(13) 0.0146(13) -0.0042(12)
N3 0.0594(18) 0.0530(17) 0.0446(15) 0.0019(14) 0.0191(13) 0.0020(13)
N4 0.0652(19) 0.0546(19) 0.0440(15) 0.0093(14) 0.0170(14) 0.0025(13)
C1 0.062(2) 0.061(2) 0.0452(19) 0.0066(18) 0.0027(17) -0.0079(16)
C2 0.063(2) 0.076(3) 0.058(2) -0.003(2) 0.0026(19) -0.014(2)
C3 0.057(2) 0.082(3) 0.061(2) -0.006(2) 0.0117(19) -0.012(2)
C4 0.0484(19) 0.064(2) 0.0497(18) 0.0022(18) 0.0082(15) -0.0043(18)
C5 0.051(2) 0.062(2) 0.0491(19) 0.0049(17) 0.0138(16) -0.0010(16)
C6 0.052(2) 0.054(2) 0.0441(17) 0.0040(16) 0.0156(15) -0.0033(15)
C7 0.059(2) 0.070(2) 0.0447(18) -0.0041(19) 0.0205(16) -0.0110(17)
C8 0.067(2) 0.063(2) 0.0459(19) -0.0072(19) 0.0173(17) -0.0131(17)
C9 0.056(2) 0.0484(19) 0.0465(18) -0.0013(16) 0.0143(16) -0.0052(15)
C10 0.055(2) 0.0468(19) 0.0478(18) -0.0019(16) 0.0134(16) -0.0025(15)
C11 0.055(2) 0.050(2) 0.055(2) -0.0021(16) 0.0179(17) 0.0013(16)
C12 0.065(2) 0.066(2) 0.066(2) -0.012(2) 0.024(2) -0.008(2)
C13 0.072(3) 0.071(3) 0.071(3) -0.010(2) 0.035(2) -0.002(2)
C14 0.063(2) 0.054(2) 0.056(2) 0.0019(18) 0.0218(18) 0.0050(17)
C15 0.074(3) 0.057(2) 0.051(2) 0.010(2) 0.0287(19) 0.0115(17)
C16 0.077(3) 0.061(2) 0.0448(18) 0.011(2) 0.0215(18) 0.0023(18)
C17 0.092(3) 0.088(3) 0.049(2) 0.009(3) 0.030(2) 0.000(2)
C18 0.098(3) 0.085(3) 0.0418(19) 0.008(3) 0.022(2) -0.006(2)
C19 0.077(3) 0.061(2) 0.0399(17) 0.012(2) 0.0129(17) -0.0002(17)
C20 0.072(3) 0.058(2) 0.0407(18) 0.0135(19) 0.0036(17) -0.0031(15)
C21 0.049(2) 0.067(2) 0.052(2) -0.0067(17) 0.0142(16) -0.0157(17)
C22 0.060(2) 0.076(3) 0.066(2) 0.011(2) 0.026(2) 0.000(2)
C23 0.079(3) 0.079(3) 0.078(3) 0.004(2) 0.037(2) 0.003(2)
C24 0.059(3) 0.080(3) 0.094(3) -0.010(2) 0.034(2) -0.016(2)
C25 0.047(2) 0.102(4) 0.101(4) 0.007(2) 0.017(2) -0.010(3)
C26 0.058(2) 0.092(3) 0.073(3) 0.007(2) 0.011(2) 0.003(2)
C27 0.096(4) 0.133(5) 0.168(6) -0.014(4) 0.076(4) -0.009(4)
C28 0.053(2) 0.059(2) 0.0519(19) -0.0042(17) 0.0134(16) -0.0073(17)
C29 0.083(3) 0.073(3) 0.055(2) -0.012(2) 0.012(2) 0.004(2)
C30 0.084(3) 0.096(3) 0.055(2) -0.004(3) 0.001(2) 0.010(2)
C31 0.060(3) 0.099(3) 0.059(2) -0.006(2) 0.011(2) -0.011(2)
C32 0.074(3) 0.074(3) 0.077(3) -0.012(2) 0.011(2) -0.016(2)
C33 0.062(2) 0.063(2) 0.064(2) -0.0057(19) 0.0091(19) -0.0057(19)
C34 0.092(4) 0.160(6) 0.071(3) -0.022(4) 0.001(3) -0.019(3)
C35 0.081(3) 0.070(3) 0.059(2) 0.004(2) 0.037(2) 0.006(2)
C36 0.084(3) 0.091(3) 0.100(4) 0.013(3) 0.041(3) 0.031(3)
C37 0.086(3) 0.111(4) 0.108(4) 0.012(3) 0.048(3) 0.015(3)
C38 0.112(4) 0.089(3) 0.105(4) -0.009(3) 0.070(3) -0.005(3)
C39 0.175(6) 0.101(4) 0.139(5) 0.012(4) 0.103(5) 0.040(4)
C40 0.122(4) 0.105(4) 0.108(4) 0.027(3) 0.066(4) 0.039(3)
C41 0.141(5) 0.149(6) 0.161(6) -0.045(5) 0.104(5) -0.022(5)
C42 0.075(3) 0.061(2) 0.0424(18) 0.010(2) 0.0095(18) -0.0019(17)
C43 0.093(3) 0.076(3) 0.066(3) 0.029(3) -0.007(2) -0.012(2)
C44 0.109(4) 0.068(3) 0.078(3) 0.019(3) 0.011(3) -0.021(2)
C45 0.083(3) 0.073(3) 0.055(2) -0.002(2) 0.009(2) -0.012(2)
C46 0.091(3) 0.086(3) 0.058(2) 0.018(3) -0.012(2) -0.007(2)
C47 0.095(3) 0.066(3) 0.063(2) 0.024(2) -0.007(2) -0.013(2)
C48 0.135(5) 0.113(4) 0.089(4) -0.002(4) -0.004(3) -0.043(3)
C49 0.050(2) 0.0484(18) 0.0422(17) -0.0043(15) 0.0063(15) -0.0034(14)
C50 0.071(2) 0.047(2) 0.061(2) 0.0134(19) 0.0258(19) 0.0065(17)
C51 0.121(4) 0.063(3) 0.055(2) 0.010(3) 0.019(2) 0.003(2)
C52 0.203(7) 0.081(4) 0.064(3) 0.040(4) 0.049(4) 0.014(3)
C53 0.193(7) 0.078(4) 0.114(5) 0.028(4) 0.094(5) 0.032(4)
C54 0.115(5) 0.078(3) 0.155(6) 0.004(3) 0.077(4) 0.034(4)
C55 0.081(3) 0.068(3) 0.101(3) 0.002(2) 0.030(3) 0.021(3)
C56 0.073(3) 0.057(2) 0.055(2) 0.017(2) 0.0203(19) 0.0116(18)
C57 0.133(5) 0.106(4) 0.071(3) 0.048(4) 0.011(3) -0.023(3)
C58 0.217(9) 0.158(7) 0.089(4) 0.114(7) 0.032(5) -0.013(4)
C59 0.204(9) 0.164(8) 0.149(7) 0.107(8) 0.119(7) 0.047(6)
C60 0.095(5) 0.129(6) 0.250(10) 0.046(4) 0.097(6) 0.052(6)
C61 0.071(3) 0.087(3) 0.149(5) 0.015(3) 0.040(3) 0.006(3)
C62 0.143(6) 0.106(5) 0.191(7) 0.064(4) 0.070(5) 0.047(4)
C63 0.205(8) 0.148(6) 0.093(5) 0.046(6) 0.022(5) 0.002(4)

loop_
_atom_type_symbol
_atom_type_description
_atom_type_scat_dispersion_real
_atom_type_scat_dispersion_imag
_atom_type_scat_source
Ru Ru -1.2594 0.8363 'International Tables Vol C Tables 4.2.6.8 and 6.1.1.4'
O O 0.0106 0.0060 'International Tables Vol C Tables 4.2.6.8 and 6.1.1.4'
N N 0.0061 0.0033 'International Tables Vol C Tables 4.2.6.8 and 6.1.1.4'
C C 0.0033 0.0016 'International Tables Vol C Tables 4.2.6.8 and 6.1.1.4'
H H 0.0000 0.0000 'International Tables Vol C Tables 4.2.6.8 and 6.1.1.4'

loop_
_geom_angle_atom_site_label_1
_geom_angle_atom_site_label_2
_geom_angle_atom_site_label_3
_geom_angle
_geom_angle_publ_flag
N1 Ru N2 89.57(11) yes
N1 Ru N3 171.76(11) yes
N1 Ru N4 89.80(11) yes
N1 Ru O1 87.29(11) yes
N2 Ru N3 89.85(11) yes
N2 Ru N4 172.91(11) yes
N2 Ru O1 86.99(10) yes
N3 Ru N4 89.76(11) yes
N3 Ru O1 84.47(11) yes
N4 Ru O1 85.93(10) yes
C49 Ru N1 92.74(13) yes
C49 Ru N2 93.55(13) yes
C49 Ru N3 95.50(13) yes
C49 Ru N4 93.53(12) yes
C49 Ru O1 179.46(12) yes
C62 O1 Ru 122.0(3) no
C62 O1 H47 109.5 no
Ru O1 H47 113.6 no
C63 O2 H51 109.5 no
C4 N1 C1 106.7(3) no
C4 N1 Ru 126.3(2) no
C1 N1 Ru 125.6(2) no
C6 N2 C9 106.7(3) no
C6 N2 Ru 127.0(2) no
C9 N2 Ru 126.3(2) no
C11 N3 C14 106.9(3) no
C11 N3 Ru 126.1(2) no
C14 N3 Ru 126.4(2) no
C16 N4 C19 107.1(3) no
C16 N4 Ru 126.7(2) no
C19 N4 Ru 126.1(2) no
N1 C1 C20 125.6(4) no
N1 C1 C2 108.8(3) no
C20 C1 C2 125.6(3) no
C3 C2 C1 107.7(3) no
C3 C2 H1 126.2 no
C1 C2 H1 126.2 no
C2 C3 C4 107.6(4) no
C2 C3 H2 126.2 no
C4 C3 H2 126.2 no
N1 C4 C5 125.2(3) no
N1 C4 C3 109.2(3) no
C5 C4 C3 125.5(3) no
C6 C5 C4 125.4(3) no
C6 C5 C21 117.5(3) no
C4 C5 C21 117.0(3) no
N2 C6 C5 125.6(3) no
N2 C6 C7 109.0(3) no
C5 C6 C7 125.4(3) no
C8 C7 C6 107.5(3) no
C8 C7 H3 126.2 no
C6 C7 H3 126.2 no
C7 C8 C9 108.2(3) no
C7 C8 H4 125.9 no
C9 C8 H4 125.9 no
N2 C9 C10 125.8(3) no
N2 C9 C8 108.5(3) no
C10 C9 C8 125.6(3) no
C9 C10 C11 125.1(3) no
C9 C10 C28 117.5(3) no
C11 C10 C28 117.3(3) no
N3 C11 C10 125.7(3) no
N3 C11 C12 108.2(3) no
C10 C11 C12 126.1(3) no
C13 C12 C11 108.1(4) no
C13 C12 H5 126.0 no
C11 C12 H5 126.0 no
C12 C13 C14 107.8(3) no
C12 C13 H6 126.1 no
C14 C13 H6 126.1 no
N3 C14 C15 125.3(3) no
N3 C14 C13 108.9(3) no
C15 C14 C13 125.8(3) no
C16 C15 C14 125.9(3) no
C16 C15 C35 118.9(3) no
C14 C15 C35 115.2(4) no
N4 C16 C15 125.6(3) no
N4 C16 C17 108.9(4) no
C15 C16 C17 125.5(4) no
C18 C17 C16 107.8(4) no
C18 C17 H7 126.1 no
C16 C17 H7 126.1 no
C17 C18 C19 108.1(4) no
C17 C18 H8 125.9 no
C19 C18 H8 125.9 no
N4 C19 C20 126.0(3) no
N4 C19 C18 108.1(4) no
C20 C19 C18 125.9(4) no
C19 C20 C1 125.6(3) no
C19 C20 C42 117.4(3) no
C1 C20 C42 117.0(4) no
C26 C21 C22 118.0(4) no
C26 C21 C5 121.3(4) no
C22 C21 C5 120.7(3) no
C21 C22 C23 120.5(4) no
C21 C22 H9 119.8 no
C23 C22 H9 119.8 no
C24 C23 C22 121.5(4) no
C24 C23 H10 119.3 no
C22 C23 H10 119.3 no
C23 C24 C25 117.6(4) no
C23 C24 C27 122.0(5) no
C25 C24 C27 120.4(5) no
C24 C25 C26 121.9(4) no
C24 C25 H11 119.0 no
C26 C25 H11 119.0 no
C21 C26 C25 120.5(4) no
C21 C26 H12 119.7 no
C25 C26 H12 119.7 no
C24 C27 H13 109.5 no
C24 C27 H14 109.5 no
H13 C27 H14 109.5 no
C24 C27 H15 109.5 no
H13 C27 H15 109.5 no
H14 C27 H15 109.5 no
C29 C28 C33 117.6(4) no
C29 C28 C10 119.6(3) no
C33 C28 C10 122.8(3) no
C28 C29 C30 121.0(4) no
C28 C29 H16 119.5 no
C30 C29 H16 119.5 no
C31 C30 C29 121.5(4) no
C31 C30 H17 119.2 no
C29 C30 H17 119.2 no
C30 C31 C32 117.4(4) no
C30 C31 C34 121.8(5) no
C32 C31 C34 120.7(5) no
C31 C32 C33 121.8(4) no
C31 C32 H18 119.1 no
C33 C32 H18 119.1 no
C32 C33 C28 120.5(4) no
C32 C33 H19 119.7 no
C28 C33 H19 119.7 no
C31 C34 H20 109.5 no
C31 C34 H21 109.5 no
H20 C34 H21 109.5 no
C31 C34 H22 109.5 no
H20 C34 H22 109.5 no
H21 C34 H22 109.5 no
C36 C35 C40 117.7(4) no
C36 C35 C15 121.8(4) no
C40 C35 C15 120.4(4) no
C35 C36 C37 121.8(4) no
C35 C36 H23 119.1 no
C37 C36 H23 119.1 no
C38 C37 C36 122.2(5) no
C38 C37 H24 118.9 no
C36 C37 H24 118.9 no
C37 C38 C39 116.6(5) no
C37 C38 C41 122.1(6) no
C39 C38 C41 121.3(5) no
C38 C39 C40 122.4(5) no
C38 C39 H25 118.8 no
C40 C39 H25 118.8 no
C35 C40 C39 118.7(5) no
C35 C40 H26 120.7 no
C39 C40 H26 120.7 no
C38 C41 H27 109.5 no
C38 C41 H28 109.5 no
H27 C41 H28 109.5 no
C38 C41 H29 109.5 no
H27 C41 H29 109.5 no
H28 C41 H29 109.5 no
C43 C42 C47 117.5(4) no
C43 C42 C20 121.1(4) no
C47 C42 C20 121.4(3) no
C42 C43 C44 121.0(4) no
C42 C43 H30 119.5 no
C44 C43 H30 119.5 no
C45 C44 C43 121.2(4) no
C45 C44 H31 119.4 no
C43 C44 H31 119.4 no
C44 C45 C46 117.8(4) no
C44 C45 C48 120.9(4) no
C46 C45 C48 121.3(4) no
C45 C46 C47 121.7(4) no
C45 C46 H32 119.1 no
C47 C46 H32 119.1 no
C42 C47 C46 120.8(4) no
C42 C47 H33 119.6 no
C46 C47 H33 119.6 no
C45 C48 H34 109.5 no
C45 C48 H35 109.5 no
H34 C48 H35 109.5 no
C45 C48 H36 109.5 no
H34 C48 H36 109.5 no
H35 C48 H36 109.5 no
C50 C49 C56 112.2(3) yes
Ru C49 C50 123.5(2) yes
Ru C49 C56 124.2(2) yes
C51 C50 C55 117.8(4) no
C51 C50 C49 121.3(4) no
C55 C50 C49 120.8(4) no
C50 C51 C52 120.4(5) no
C50 C51 H37 119.8 no
C52 C51 H37 119.8 no
C51 C52 C53 119.0(5) no
C53 C52 H38 120.5 no
C51 C52 H38 120.5 no
C52 C53 C54 121.4(5) no
C54 C53 H39 119.3 no
C52 C53 H39 119.3 no
C53 C54 C55 119.6(6) no
C53 C54 H40 120.2 no
C55 C54 H40 120.2 no
C50 C55 C54 121.8(5) no
C54 C55 H41 119.1 no
C50 C55 H41 119.1 no
C49 C56 C57 121.3(4) no
C57 C56 C61 118.8(4) no
C49 C56 C61 119.9(4) no
C56 C57 C58 120.5(6) no
C56 C57 H42 119.8 no
C58 C57 H42 119.8 no
C59 C58 C57 120.5(7) no
C59 C58 H43 119.7 no
C57 C58 H43 119.7 no
C58 C59 C60 119.9(7) no
C58 C59 H44 120.1 no
C60 C59 H44 120.1 no
C59 C60 C61 120.6(7) no
C59 C60 H45 119.7 no
C61 C60 H45 119.7 no
C56 C61 C60 119.7(6) no
C56 C61 H46 120.2 no
C60 C61 H46 120.2 no
O1 C62 H48 109.5 no
O1 C62 H49 109.5 no
H48 C62 H49 109.5 no
O1 C62 H50 109.5 no
H48 C62 H50 109.5 no
H49 C62 H50 109.5 no
O2 C63 H52 109.5 no
O2 C63 H53 109.5 no
H52 C63 H53 109.5 no
O2 C63 H54 109.5 no
H52 C63 H54 109.5 no
H53 C63 H54 109.5 no

loop_
_geom_bond_atom_site_label_1
_geom_bond_atom_site_label_2
_geom_bond_site_symmetry_2
_geom_bond_distance
_geom_bond_publ_flag
Ru N1 . 2.051(3) yes
Ru N2 . 2.040(2) yes
Ru N3 . 2.042(3) yes
Ru N4 . 2.051(3) yes
Ru C49 . 1.845(3) yes
Ru O1 . 2.362(3) yes
O1 C62 . 1.424(6) no
O1 H47 . 0.8200 no
O2 C63 . 1.264(7) no
O2 H51 . 0.8200 no
N1 C1 . 1.384(4) no
N1 C4 . 1.380(4) no
N2 C6 . 1.382(4) no
N2 C9 . 1.386(4) no
N3 C11 . 1.382(4) no
N3 C14 . 1.384(4) no
N4 C16 . 1.373(5) no
N4 C19 . 1.380(4) no
C1 C20 . 1.399(5) no
C1 C2 . 1.429(5) no
C2 C3 . 1.354(5) no
C2 H1 . 0.9300 no
C3 C4 . 1.425(5) no
C3 H2 . 0.9300 no
C4 C5 . 1.406(5) no
C5 C6 . 1.389(5) no
C5 C21 . 1.496(5) no
C6 C7 . 1.443(4) no
C7 C8 . 1.336(5) no
C7 H3 . 0.9300 no
C8 C9 . 1.441(4) no
C8 H4 . 0.9300 no
C9 C10 . 1.391(5) no
C10 C11 . 1.402(4) no
C10 C28 . 1.498(5) no
C11 C12 . 1.427(5) no
C12 C13 . 1.346(5) no
C12 H5 . 0.9300 no
C13 C14 . 1.415(5) no
C13 H6 . 0.9300 no
C14 C15 . 1.405(5) no
C15 C16 . 1.387(5) no
C15 C35 . 1.512(5) no
C16 C17 . 1.444(5) no
C17 C18 . 1.322(6) no
C17 H7 . 0.9300 no
C18 C19 . 1.451(5) no
C18 H8 . 0.9300 no
C19 C20 . 1.391(5) no
C20 C42 . 1.501(5) no
C21 C26 . 1.376(5) no
C21 C22 . 1.384(5) no
C22 C23 . 1.387(5) no
C22 H9 . 0.9300 no
C23 C24 . 1.366(6) no
C23 H10 . 0.9300 no
C24 C25 . 1.371(6) no
C24 C27 . 1.513(6) no
C25 C26 . 1.378(6) no
C25 H11 . 0.9300 no
C26 H12 . 0.9300 no
C27 H13 . 0.9600 no
C27 H14 . 0.9600 no
C27 H15 . 0.9600 no
C28 C29 . 1.375(5) no
C28 C33 . 1.386(5) no
C29 C30 . 1.393(5) no
C29 H16 . 0.9300 no
C30 C31 . 1.362(6) no
C30 H17 . 0.9300 no
C31 C32 . 1.379(6) no
C31 C34 . 1.516(6) no
C32 C33 . 1.384(5) no
C32 H18 . 0.9300 no
C33 H19 . 0.9300 no
C34 H20 . 0.9600 no
C34 H21 . 0.9600 no
C34 H22 . 0.9600 no
C35 C36 . 1.356(6) no
C35 C40 . 1.381(6) no
C36 C37 . 1.385(6) no
C36 H23 . 0.9300 no
C37 C38 . 1.336(7) no
C37 H24 . 0.9300 no
C38 C39 . 1.377(8) no
C38 C41 . 1.520(6) no
C39 C40 . 1.411(7) no
C39 H25 . 0.9300 no
C40 H26 . 0.9300 no
C41 H27 . 0.9600 no
C41 H28 . 0.9600 no
C41 H29 . 0.9600 no
C42 C43 . 1.372(5) no
C42 C47 . 1.374(5) no
C43 C44 . 1.391(6) no
C43 H30 . 0.9300 no
C44 C45 . 1.360(6) no
C44 H31 . 0.9300 no
C45 C46 . 1.362(6) no
C45 C48 . 1.509(6) no
C46 C47 . 1.382(5) no
C46 H32 . 0.9300 no
C47 H33 . 0.9300 no
C48 H34 . 0.9600 no
C48 H35 . 0.9600 no
C48 H36 . 0.9600 no
C49 C56 . 1.485(5) ?
C49 C50 . 1.488(5) ?
C50 C51 . 1.378(5) no
C50 C55 . 1.384(6) no
C51 C52 . 1.410(6) no
C51 H37 . 0.9300 no
C52 C53 . 1.367(8) no
C52 H38 . 0.9300 no
C53 C54 . 1.345(8) no
C53 H39 . 0.9300 no
C54 C55 . 1.378(6) no
C54 H40 . 0.9300 no
C55 H41 . 0.9300 no
C56 C61 . 1.370(6) no
C56 C57 . 1.372(6) no
C57 C58 . 1.375(8) no
C57 H42 . 0.9300 no
C58 C59 . 1.341(11) no
C58 H43 . 0.9300 no
C59 C60 . 1.356(11) no
C59 H44 . 0.9300 no
C60 C61 . 1.383(8) no
C60 H45 . 0.9300 no
C61 H46 . 0.9300 no
C62 H48 . 0.9600 no
C62 H49 . 0.9600 no
C62 H50 . 0.9600 no
C63 H52 . 0.9600 no
C63 H53 . 0.9600 no
C63 H54 . 0.9600 no

loop_
_geom_hbond_atom_site_label_D
_geom_hbond_atom_site_label_H
_geom_hbond_atom_site_label_A
_geom_hbond_site_symmetry_A
_geom_hbond_distance_DH
_geom_hbond_distance_HA
_geom_hbond_distance_DA
_geom_hbond_angle_DHA
_geom_hbond_publ_flag
O1 H47 O2 3_565 0.82 1.910 2.704(5) 163 yes
O2 H51 O1 . 0.82 2.204 2.949(6) 151 yes

loop_
_geom_torsion_atom_site_label_1
_geom_torsion_atom_site_label_2
_geom_torsion_atom_site_label_3
_geom_torsion_atom_site_label_4
_geom_torsion
_geom_torsion_publ_flag
N2 Ru O1 C62 -49.9(4) no
N3 Ru O1 C62 -140.0(4) no
N1 Ru O1 C62 39.8(4) no
N4 Ru O1 C62 129.8(4) no
N1 Ru C49 C50 -62.6(3) no
N1 Ru C49 C56 116.4(3) no
N2 Ru C49 C50 27.1(3) no
N2 Ru C49 C56 -153.9(3) no
N3 Ru C49 C50 117.3(3) no
N3 Ru C49 C56 -63.7(3) no
N4 Ru C49 C50 -152.6(3) no
N4 Ru C49 C56 26.4(3) no
